data_7214103
loop_
_publ_author_name
'Kalita, Alok Ch.'
'Sharma, Kamna'
'Murugavel, Ramaswamy'

_publ_section_title
;
 Pseudopolymorphism leading and two different supramolecular aggregations
 in a phosphate monoester: role of a rare water-dimer
;
_journal_issue 1
_journal_name_full CrystEngComm
_journal_page_first 51
_journal_paper_doi 10.1039/c3ce40912k
_journal_volume 16
_journal_year 2014
_chemical_formula_moiety 'C13 H24 N O5 P'
_chemical_formula_sum 'C13 H24 N O5 P'
_chemical_formula_weight 305.30
_chemical_name_systematic
;
 ?
;
_space_group_IT_number 2
_symmetry_cell_setting triclinic
_symmetry_space_group_name_Hall '-P 1'
_symmetry_space_group_name_H-M 'P -1'
_atom_sites_solution_hydrogens geom
_atom_sites_solution_primary direct
_atom_sites_solution_secondary difmap
_audit_creation_method SHELXL-97
_cell_angle_alpha 116.916(7)
_cell_angle_beta 90.454(4)
_cell_angle_gamma 92.865(7)
_cell_formula_units_Z 4
_cell_length_a 11.946(5)
_cell_length_b 11.952(5)
_cell_length_c 12.210(5)
_cell_measurement_reflns_used 2403
_cell_measurement_temperature 150(2)
_cell_measurement_theta_max 25.3
_cell_measurement_theta_min 3.3
_cell_volume 1551.6(11)
_computing_cell_refinement 'CrystalClear-SM Expert 2.0 r4'
_computing_data_collection 'CrystalClear-SM Expert 2.0 r4 (Rigaku, 2009)'
_computing_data_reduction 'CrystalClear-SM Expert 2.0 r4'
_computing_molecular_graphics 'CrystalStructure 4.0 (Rigaku, 2010)'
_computing_publication_material 'CrystalStructure 4.0'
_computing_structure_refinement 'SHELXL97 (Sheldrick, 2008)'
_computing_structure_solution 'SHELXS86 (Sheldrick, 1985)'
_diffrn_ambient_temperature 150(2)
_diffrn_measured_fraction_theta_full 0.986
_diffrn_measured_fraction_theta_max 0.986
_diffrn_radiation_monochromator graphite
_diffrn_radiation_source 'fine-focus sealed tube'
_diffrn_radiation_type MoK\a
_diffrn_radiation_wavelength 0.71075
_diffrn_reflns_av_R_equivalents 0.0323
_diffrn_reflns_av_sigmaI/netI 0.0544
_diffrn_reflns_limit_h_max 10
_diffrn_reflns_limit_h_min -14
_diffrn_reflns_limit_k_max 14
_diffrn_reflns_limit_k_min -14
_diffrn_reflns_limit_l_max 14
_diffrn_reflns_limit_l_min -14
_diffrn_reflns_number 12173
_diffrn_reflns_theta_full 25.37
_diffrn_reflns_theta_max 25.37
_diffrn_reflns_theta_min 3.23
_exptl_absorpt_coefficient_mu 0.195
_exptl_absorpt_correction_T_max 0.9922
_exptl_absorpt_correction_T_min 0.9713
_exptl_absorpt_correction_type multi-scan
_exptl_absorpt_process_details 'NUMABS (Rigaku, 1999)'
_exptl_crystal_colour red
_exptl_crystal_density_diffrn 1.307
_exptl_crystal_density_method 'not measured'
_exptl_crystal_description Block
_exptl_crystal_F_000 656
_exptl_crystal_size_max 0.15
_exptl_crystal_size_mid 0.07
_exptl_crystal_size_min 0.04
_refine_diff_density_max 0.494
_refine_diff_density_min -0.435
_refine_diff_density_rms 0.055
_refine_ls_extinction_method none
_refine_ls_goodness_of_fit_ref 1.058
_refine_ls_hydrogen_treatment mixed
_refine_ls_matrix_type full
_refine_ls_number_parameters 361
_refine_ls_number_reflns 5633
_refine_ls_number_restraints 0
_refine_ls_restrained_S_all 1.058
_refine_ls_R_factor_all 0.0654
_refine_ls_R_factor_gt 0.0490
_refine_ls_shift/su_max 0.000
_refine_ls_shift/su_mean 0.000
_refine_ls_structure_factor_coef Fsqd
_refine_ls_weighting_details 'calc w=1/[\s^2^(Fo^2^)+(0.0442P)^2^+0.8063P] where P=(Fo^2^+2Fc^2^)/3'
_refine_ls_weighting_scheme calc
_refine_ls_wR_factor_gt 0.1051
_refine_ls_wR_factor_ref 0.1131
_reflns_number_gt 4497
_reflns_number_total 5633
_reflns_threshold_expression >2sigma(I)
_cod_data_source_file c3ce40912k.txt
_cod_data_source_block triclinic_1b_shelxl
_cod_depositor_comments
;
The following automatic conversions were performed:

'_exptl_absorpt_correction_type' value 'Multi-scan' changed to
'multi-scan' according to
/usr/data/users/saulius/automatic-downloads/current/RSC/lib/dictionaries/cif_core.dic
dictionary named 'cif_core.dic' version 2.4.2 from 2011-04-26.

Automatic conversion script
Id: cif_fix_values 2281 2013-09-26 08:29:07Z andrius 
;
_cod_database_code 7214103

loop_
_symmetry_equiv_pos_as_xyz
'x, y, z'
'-x, -y, -z'

loop_
_atom_site_label
_atom_site_type_symbol
_atom_site_fract_x
_atom_site_fract_y
_atom_site_fract_z
_atom_site_U_iso_or_equiv
_atom_site_adp_type
_atom_site_occupancy
_atom_site_symmetry_multiplicity
_atom_site_calc_flag
_atom_site_refinement_flags
P1 P -0.02588(5) 0.66233(5) 0.75258(5) 0.01641(16) Uani 1 1 d .
P2 P 0.22364(5) 0.72850(5) 0.50624(5) 0.01634(16) Uani 1 1 d .
O1 O -0.04899(13) 0.66742(14) 0.88409(14) 0.0177(4) Uani 1 1 d .
O3 O 0.09183(14) 0.73193(15) 0.77266(15) 0.0236(4) Uani 1 1 d .
O2 O -0.02439(13) 0.52462(14) 0.66658(15) 0.0218(4) Uani 1 1 d .
O4 O -0.11321(14) 0.72838(14) 0.71914(15) 0.0210(4) Uani 1 1 d .
O5 O 0.34644(12) 0.78050(14) 0.49104(14) 0.0169(4) Uani 1 1 d .
O6 O 0.19816(14) 0.62072(15) 0.37483(15) 0.0281(4) Uani 1 1 d .
O7 O 0.15066(13) 0.83565(15) 0.53888(16) 0.0232(4) Uani 1 1 d .
O8 O 0.22953(13) 0.67549(14) 0.59676(15) 0.0201(4) Uani 1 1 d .
O9 O 0.20739(16) 1.01398(16) 0.46909(17) 0.0334(5) Uani 1 1 d .
O10 O 0.1191(2) 1.3595(3) 0.6528(3) 0.1033(13) Uani 1 1 d .
N1 N 0.05203(16) 1.08126(17) 1.34160(18) 0.0191(4) Uani 1 1 d .
N2 N 0.75781(16) 0.58025(17) 0.49957(18) 0.0194(4) Uani 1 1 d .
C1 C -0.02321(19) 0.7701(2) 0.9987(2) 0.0166(5) Uani 1 1 d .
C2 C 0.0776(2) 0.7737(2) 1.0593(2) 0.0186(5) Uani 1 1 d .
C3 C 0.1008(2) 0.8759(2) 1.1750(2) 0.0192(5) Uani 1 1 d .
H3 H 0.1687 0.8820 1.2189 0.023 Uiso 1 1 calc R
C4 C 0.02485(19) 0.9677(2) 1.2250(2) 0.0174(5) Uani 1 1 d .
C5 C -0.0759(2) 0.9593(2) 1.1669(2) 0.0196(5) Uani 1 1 d .
H5 H -0.1277 1.0224 1.2049 0.023 Uiso 1 1 calc R
C6 C -0.10276(19) 0.8584(2) 1.0520(2) 0.0171(5) Uani 1 1 d .
C7 C 0.1577(2) 0.6689(2) 1.0053(2) 0.0244(6) Uani 1 1 d .
H7 H 0.1324 0.6138 0.9181 0.029 Uiso 1 1 calc R
C8 C 0.2767(3) 0.7167(3) 1.0045(4) 0.0575(11) Uani 1 1 d .
H8A H 0.3246 0.6454 0.9682 0.086 Uiso 1 1 calc R
H8B H 0.3034 0.7724 1.0890 0.086 Uiso 1 1 calc R
H8C H 0.2795 0.7632 0.9559 0.086 Uiso 1 1 calc R
C9 C 0.1528(3) 0.5888(3) 1.0725(3) 0.0466(8) Uani 1 1 d .
H9A H 0.2046 0.5214 1.0357 0.070 Uiso 1 1 calc R
H9B H 0.0763 0.5521 1.0658 0.070 Uiso 1 1 calc R
H9C H 0.1743 0.6412 1.1593 0.070 Uiso 1 1 calc R
C10 C -0.21818(19) 0.8462(2) 0.9944(2) 0.0202(5) Uani 1 1 d .
H10 H -0.2216 0.7715 0.9116 0.024 Uiso 1 1 calc R
C11 C -0.2390(2) 0.9615(3) 0.9773(3) 0.0344(7) Uani 1 1 d .
H11A H -0.3140 0.9521 0.9400 0.052 Uiso 1 1 calc R
H11B H -0.1827 0.9706 0.9235 0.052 Uiso 1 1 calc R
H11C H -0.2337 1.0362 1.0574 0.052 Uiso 1 1 calc R
C12 C -0.3060(2) 0.8236(2) 1.0730(2) 0.0287(6) Uani 1 1 d .
H12A H -0.3808 0.8154 1.0356 0.043 Uiso 1 1 calc R
H12B H -0.3021 0.8946 1.1556 0.043 Uiso 1 1 calc R
H12C H -0.2917 0.7462 1.0784 0.043 Uiso 1 1 calc R
C13 C 0.44528(18) 0.7232(2) 0.4934(2) 0.0161(5) Uani 1 1 d .
C14 C 0.48821(19) 0.6377(2) 0.3822(2) 0.0166(5) Uani 1 1 d .
C15 C 0.58999(19) 0.5879(2) 0.3879(2) 0.0185(5) Uani 1 1 d .
H15 H 0.6205 0.5272 0.3147 0.022 Uiso 1 1 calc R
C16 C 0.64666(19) 0.6262(2) 0.4993(2) 0.0178(5) Uani 1 1 d .
C17 C 0.6048(2) 0.7130(2) 0.6067(2) 0.0196(5) Uani 1 1 d .
H17 H 0.6457 0.7386 0.6821 0.023 Uiso 1 1 calc R
C18 C 0.50244(19) 0.7639(2) 0.6063(2) 0.0174(5) Uani 1 1 d .
C19 C 0.4341(2) 0.6051(2) 0.2580(2) 0.0210(5) Uani 1 1 d .
H19 H 0.3648 0.6527 0.2721 0.025 Uiso 1 1 calc R
C20 C 0.5131(2) 0.6477(3) 0.1843(2) 0.0351(7) Uani 1 1 d .
H20A H 0.4773 0.6271 0.1044 0.053 Uiso 1 1 calc R
H20B H 0.5830 0.6045 0.1718 0.053 Uiso 1 1 calc R
H20C H 0.5296 0.7387 0.2296 0.053 Uiso 1 1 calc R
C21 C 0.4000(2) 0.4659(2) 0.1867(3) 0.0366(7) Uani 1 1 d .
H21A H 0.3651 0.4489 0.1074 0.055 Uiso 1 1 calc R
H21B H 0.3465 0.4418 0.2338 0.055 Uiso 1 1 calc R
H21C H 0.4666 0.4170 0.1728 0.055 Uiso 1 1 calc R
C22 C 0.4633(2) 0.8673(2) 0.7236(2) 0.0240(6) Uani 1 1 d .
H22 H 0.3854 0.8848 0.7077 0.029 Uiso 1 1 calc R
C23 C 0.4593(2) 0.8281(3) 0.8257(2) 0.0345(7) Uani 1 1 d .
H23A H 0.4332 0.8971 0.9006 0.052 Uiso 1 1 calc R
H23B H 0.5345 0.8082 0.8415 0.052 Uiso 1 1 calc R
H23C H 0.4077 0.7538 0.8010 0.052 Uiso 1 1 calc R
C24 C 0.5380(2) 0.9870(2) 0.7587(2) 0.0301(6) Uani 1 1 d .
H24A H 0.5122 1.0545 0.8348 0.045 Uiso 1 1 calc R
H24B H 0.5342 1.0119 0.6926 0.045 Uiso 1 1 calc R
H24C H 0.6157 0.9712 0.7712 0.045 Uiso 1 1 calc R
C25 C 0.3088(2) 1.0715(3) 0.5355(3) 0.0354(7) Uani 1 1 d .
C26 C 0.0987(4) 1.2898(4) 0.7107(4) 0.0759(14) Uani 1 1 d .
H2A H 0.7978 0.6163 0.5739 0.080 Uiso 1 1 d .
H1C H -0.0126 1.1125 1.3861 0.080 Uiso 1 1 d .
H1B H 0.1049 1.0645 1.3820 0.080 Uiso 1 1 d .
H1A H 0.0807 1.1426 1.3217 0.080 Uiso 1 1 d .
H2B H 0.8036 0.6008 0.4497 0.080 Uiso 1 1 d .
H2C H 0.7632 0.4939 0.4682 0.080 Uiso 1 1 d .
H3O H 0.1371 0.6975 0.7080 0.080 Uiso 1 1 d .
H6O H 0.1279 0.5747 0.3707 0.080 Uiso 1 1 d .
H25A H 0.3234 1.1431 0.5325 0.080 Uiso 1 1 d .
H9O H 0.1862 0.9504 0.4812 0.080 Uiso 1 1 d .
H25B H 0.3751 1.0180 0.5101 0.080 Uiso 1 1 d .
H25C H 0.3005 1.0798 0.6197 0.080 Uiso 1 1 d .
H10O H 0.0774 1.4154 0.6713 0.080 Uiso 1 1 d .
H26B H 0.0883 1.3342 0.7993 0.080 Uiso 1 1 d .
H26A H 0.1385 1.2155 0.6896 0.080 Uiso 1 1 d .
H26C H 0.0184 1.2796 0.7194 0.080 Uiso 1 1 d .

loop_
_atom_site_aniso_label
_atom_site_aniso_U_11
_atom_site_aniso_U_22
_atom_site_aniso_U_33
_atom_site_aniso_U_23
_atom_site_aniso_U_13
_atom_site_aniso_U_12
P1 0.0167(3) 0.0178(3) 0.0140(3) 0.0066(3) 0.0009(2) -0.0002(2)
P2 0.0141(3) 0.0177(3) 0.0166(3) 0.0072(3) 0.0012(2) 0.0008(2)
O1 0.0215(9) 0.0186(8) 0.0136(8) 0.0079(7) 0.0019(7) 0.0004(7)
O3 0.0220(9) 0.0264(9) 0.0180(9) 0.0069(7) 0.0033(7) -0.0059(7)
O2 0.0210(9) 0.0195(9) 0.0203(9) 0.0050(7) 0.0017(7) 0.0006(7)
O4 0.0227(9) 0.0230(9) 0.0201(9) 0.0122(7) -0.0003(7) 0.0030(7)
O5 0.0131(8) 0.0175(8) 0.0215(9) 0.0098(7) 0.0015(7) 0.0027(7)
O6 0.0247(10) 0.0306(10) 0.0200(9) 0.0044(8) 0.0022(7) -0.0076(8)
O7 0.0178(9) 0.0261(9) 0.0314(10) 0.0176(8) 0.0053(7) 0.0061(7)
O8 0.0203(9) 0.0206(8) 0.0228(9) 0.0126(7) 0.0036(7) 0.0019(7)
O9 0.0355(11) 0.0324(10) 0.0411(12) 0.0254(9) -0.0149(9) -0.0054(9)
O10 0.0701(18) 0.133(2) 0.200(4) 0.149(3) 0.096(2) 0.0759(18)
N1 0.0179(11) 0.0206(10) 0.0193(11) 0.0095(9) -0.0005(8) 0.0016(8)
N2 0.0173(10) 0.0205(10) 0.0205(11) 0.0090(9) 0.0005(8) 0.0056(8)
C1 0.0193(12) 0.0184(12) 0.0150(12) 0.0104(10) 0.0020(9) -0.0021(10)
C2 0.0200(13) 0.0215(12) 0.0199(12) 0.0140(10) 0.0041(10) 0.0034(10)
C3 0.0172(12) 0.0248(13) 0.0196(12) 0.0136(11) -0.0012(10) 0.0005(10)
C4 0.0196(13) 0.0188(12) 0.0137(11) 0.0075(10) 0.0008(9) -0.0007(10)
C5 0.0200(13) 0.0199(12) 0.0215(13) 0.0112(10) 0.0046(10) 0.0064(10)
C6 0.0172(12) 0.0188(12) 0.0187(12) 0.0114(10) 0.0020(10) 0.0014(10)
C7 0.0278(14) 0.0252(13) 0.0185(13) 0.0077(11) -0.0008(11) 0.0099(11)
C8 0.0361(19) 0.0456(19) 0.103(3) 0.042(2) 0.0354(19) 0.0210(16)
C9 0.0461(19) 0.0376(17) 0.070(2) 0.0346(17) 0.0151(17) 0.0181(15)
C10 0.0186(13) 0.0224(13) 0.0178(12) 0.0071(10) 0.0017(10) 0.0040(10)
C11 0.0287(16) 0.0436(17) 0.0387(17) 0.0253(14) -0.0069(13) 0.0052(13)
C12 0.0225(14) 0.0349(15) 0.0248(14) 0.0105(12) 0.0013(11) -0.0016(12)
C13 0.0110(11) 0.0160(12) 0.0236(13) 0.0109(10) 0.0006(9) 0.0009(9)
C14 0.0176(12) 0.0144(11) 0.0182(12) 0.0079(10) 0.0013(10) -0.0008(10)
C15 0.0203(13) 0.0150(12) 0.0186(12) 0.0061(10) 0.0035(10) 0.0021(10)
C16 0.0166(12) 0.0154(12) 0.0240(13) 0.0110(10) 0.0009(10) 0.0024(10)
C17 0.0218(13) 0.0209(12) 0.0152(12) 0.0076(10) -0.0021(10) 0.0016(10)
C18 0.0179(12) 0.0164(12) 0.0181(12) 0.0081(10) 0.0006(10) 0.0002(10)
C19 0.0208(13) 0.0266(13) 0.0151(12) 0.0085(10) 0.0000(10) 0.0056(11)
C20 0.0336(16) 0.0552(18) 0.0261(15) 0.0264(14) 0.0027(12) 0.0074(14)
C21 0.0418(18) 0.0307(15) 0.0266(15) 0.0037(12) -0.0119(13) 0.0036(13)
C22 0.0204(13) 0.0267(13) 0.0189(13) 0.0047(11) -0.0004(10) 0.0068(11)
C23 0.0366(17) 0.0405(16) 0.0186(14) 0.0067(12) 0.0055(12) 0.0005(13)
C24 0.0333(16) 0.0224(14) 0.0259(14) 0.0028(11) -0.0003(12) 0.0065(12)
C25 0.0320(16) 0.0365(16) 0.0455(18) 0.0260(14) -0.0054(13) -0.0039(13)
C26 0.116(4) 0.069(2) 0.075(3) 0.055(2) 0.064(3) 0.058(2)

loop_
_atom_type_symbol
_atom_type_description
_atom_type_scat_dispersion_real
_atom_type_scat_dispersion_imag
_atom_type_scat_source
C C 0.0033 0.0016 'International Tables Vol C Tables 4.2.6.8 and 6.1.1.4'
H H 0.0000 0.0000 'International Tables Vol C Tables 4.2.6.8 and 6.1.1.4'
N N 0.0061 0.0033 'International Tables Vol C Tables 4.2.6.8 and 6.1.1.4'
O O 0.0106 0.0060 'International Tables Vol C Tables 4.2.6.8 and 6.1.1.4'
P P 0.1023 0.0942 'International Tables Vol C Tables 4.2.6.8 and 6.1.1.4'

loop_
_geom_angle_atom_site_label_1
_geom_angle_atom_site_label_2
_geom_angle_atom_site_label_3
_geom_angle
O4 P1 O2 113.97(10)
O4 P1 O3 111.36(10)
O2 P1 O3 112.59(10)
O4 P1 O1 110.83(9)
O2 P1 O1 104.21(9)
O3 P1 O1 103.08(9)
O7 P2 O8 116.05(10)
O7 P2 O6 113.15(11)
O8 P2 O6 109.92(10)
O7 P2 O5 105.36(9)
O8 P2 O5 110.00(9)
O6 P2 O5 101.17(9)
C1 O1 P1 126.00(14)
C13 O5 P2 123.67(14)
C6 C1 C2 122.6(2)
C6 C1 O1 118.7(2)
C2 C1 O1 118.4(2)
C1 C2 C3 117.5(2)
C1 C2 C7 121.8(2)
C3 C2 C7 120.6(2)
C4 C3 C2 119.9(2)
C4 C3 H3 120.1
C2 C3 H3 120.1
C5 C4 C3 121.7(2)
C5 C4 N1 117.7(2)
C3 C4 N1 120.6(2)
C4 C5 C6 120.3(2)
C4 C5 H5 119.9
C6 C5 H5 119.9
C1 C6 C5 117.8(2)
C1 C6 C10 123.0(2)
C5 C6 C10 119.1(2)
C8 C7 C9 110.3(2)
C8 C7 C2 112.8(2)
C9 C7 C2 110.9(2)
C8 C7 H7 107.6
C9 C7 H7 107.6
C2 C7 H7 107.6
C7 C8 H8A 109.5
C7 C8 H8B 109.5
H8A C8 H8B 109.5
C7 C8 H8C 109.5
H8A C8 H8C 109.5
H8B C8 H8C 109.5
C7 C9 H9A 109.5
C7 C9 H9B 109.5
H9A C9 H9B 109.5
C7 C9 H9C 109.5
H9A C9 H9C 109.5
H9B C9 H9C 109.5
C6 C10 C11 110.5(2)
C6 C10 C12 109.5(2)
C11 C10 C12 112.1(2)
C6 C10 H10 108.2
C11 C10 H10 108.2
C12 C10 H10 108.2
C10 C11 H11A 109.5
C10 C11 H11B 109.5
H11A C11 H11B 109.5
C10 C11 H11C 109.5
H11A C11 H11C 109.5
H11B C11 H11C 109.5
C10 C12 H12A 109.5
C10 C12 H12B 109.5
H12A C12 H12B 109.5
C10 C12 H12C 109.5
H12A C12 H12C 109.5
H12B C12 H12C 109.5
C18 C13 C14 122.8(2)
C18 C13 O5 117.92(19)
C14 C13 O5 118.9(2)
C15 C14 C13 117.2(2)
C15 C14 C19 119.4(2)
C13 C14 C19 123.3(2)
C16 C15 C14 120.4(2)
C16 C15 H15 119.8
C14 C15 H15 119.8
C17 C16 C15 121.3(2)
C17 C16 N2 120.0(2)
C15 C16 N2 118.4(2)
C16 C17 C18 120.5(2)
C16 C17 H17 119.8
C18 C17 H17 119.8
C17 C18 C13 117.7(2)
C17 C18 C22 119.4(2)
C13 C18 C22 122.7(2)
C14 C19 C21 112.1(2)
C14 C19 C20 109.9(2)
C21 C19 C20 111.0(2)
C14 C19 H19 107.9
C21 C19 H19 107.9
C20 C19 H19 107.9
C19 C20 H20A 109.5
C19 C20 H20B 109.5
H20A C20 H20B 109.5
C19 C20 H20C 109.5
H20A C20 H20C 109.5
H20B C20 H20C 109.5
C19 C21 H21A 109.5
C19 C21 H21B 109.5
H21A C21 H21B 109.5
C19 C21 H21C 109.5
H21A C21 H21C 109.5
H21B C21 H21C 109.5
C18 C22 C23 111.3(2)
C18 C22 C24 109.5(2)
C23 C22 C24 112.2(2)
C18 C22 H22 107.9
C23 C22 H22 107.9
C24 C22 H22 107.9
C22 C23 H23A 109.5
C22 C23 H23B 109.5
H23A C23 H23B 109.5
C22 C23 H23C 109.5
H23A C23 H23C 109.5
H23B C23 H23C 109.5
C22 C24 H24A 109.5
C22 C24 H24B 109.5
H24A C24 H24B 109.5
C22 C24 H24C 109.5
H24A C24 H24C 109.5
H24B C24 H24C 109.5

loop_
_geom_bond_atom_site_label_1
_geom_bond_atom_site_label_2
_geom_bond_distance
P1 O4 1.4986(17)
P1 O2 1.5002(17)
P1 O3 1.5564(18)
P1 O1 1.6057(17)
P2 O7 1.4879(17)
P2 O8 1.5051(18)
P2 O6 1.5519(17)
P2 O5 1.6094(17)
O1 C1 1.400(3)
O5 C13 1.401(3)
O9 C25 1.412(3)
O10 C26 1.329(4)
N1 C4 1.475(3)
N2 C16 1.463(3)
C1 C6 1.389(3)
C1 C2 1.397(3)
C2 C3 1.401(3)
C2 C7 1.516(3)
C3 C4 1.378(3)
C3 H3 0.9500
C4 C5 1.368(3)
C5 C6 1.396(3)
C5 H5 0.9500
C6 C10 1.513(3)
C7 C8 1.507(4)
C7 C9 1.516(4)
C7 H7 1.0000
C8 H8A 0.9800
C8 H8B 0.9800
C8 H8C 0.9800
C9 H9A 0.9800
C9 H9B 0.9800
C9 H9C 0.9800
C10 C11 1.515(4)
C10 C12 1.522(3)
C10 H10 1.0000
C11 H11A 0.9800
C11 H11B 0.9800
C11 H11C 0.9800
C12 H12A 0.9800
C12 H12B 0.9800
C12 H12C 0.9800
C13 C18 1.395(3)
C13 C14 1.399(3)
C14 C15 1.396(3)
C14 C19 1.514(3)
C15 C16 1.382(3)
C15 H15 0.9500
C16 C17 1.370(3)
C17 C18 1.393(3)
C17 H17 0.9500
C18 C22 1.505(3)
C19 C21 1.520(3)
C19 C20 1.529(4)
C19 H19 1.0000
C20 H20A 0.9800
C20 H20B 0.9800
C20 H20C 0.9800
C21 H21A 0.9800
C21 H21B 0.9800
C21 H21C 0.9800
C22 C23 1.518(4)
C22 C24 1.529(4)
C22 H22 1.0000
C23 H23A 0.9800
C23 H23B 0.9800
C23 H23C 0.9800
C24 H24A 0.9800
C24 H24B 0.9800
C24 H24C 0.9800

loop_
_geom_torsion_atom_site_label_1
_geom_torsion_atom_site_label_2
_geom_torsion_atom_site_label_3
_geom_torsion_atom_site_label_4
_geom_torsion
O4 P1 O1 C1 -78.89(19)
O2 P1 O1 C1 158.10(17)
O3 P1 O1 C1 40.35(19)
O7 P2 O5 C13 162.05(16)
O8 P2 O5 C13 36.27(19)
O6 P2 O5 C13 -79.92(18)
P1 O1 C1 C6 89.5(2)
P1 O1 C1 C2 -95.8(2)
C6 C1 C2 C3 -4.3(3)
O1 C1 C2 C3 -178.7(2)
C6 C1 C2 C7 173.3(2)
O1 C1 C2 C7 -1.2(3)
C1 C2 C3 C4 0.3(3)
C7 C2 C3 C4 -177.2(2)
C2 C3 C4 C5 2.9(4)
C2 C3 C4 N1 -174.7(2)
C3 C4 C5 C6 -2.3(4)
N1 C4 C5 C6 175.4(2)
C2 C1 C6 C5 4.8(3)
O1 C1 C6 C5 179.3(2)
C2 C1 C6 C10 -171.8(2)
O1 C1 C6 C10 2.6(3)
C4 C5 C6 C1 -1.5(3)
C4 C5 C6 C10 175.3(2)
C1 C2 C7 C8 130.1(3)
C3 C2 C7 C8 -52.4(3)
C1 C2 C7 C9 -105.6(3)
C3 C2 C7 C9 71.9(3)
C1 C6 C10 C11 -124.0(3)
C5 C6 C10 C11 59.4(3)
C1 C6 C10 C12 112.0(3)
C5 C6 C10 C12 -64.5(3)
P2 O5 C13 C18 -91.6(2)
P2 O5 C13 C14 94.8(2)
C18 C13 C14 C15 3.3(3)
O5 C13 C14 C15 176.57(19)
C18 C13 C14 C19 -172.2(2)
O5 C13 C14 C19 1.0(3)
C13 C14 C15 C16 -2.4(3)
C19 C14 C15 C16 173.3(2)
C14 C15 C16 C17 0.4(4)
C14 C15 C16 N2 -174.4(2)
C15 C16 C17 C18 0.8(4)
N2 C16 C17 C18 175.6(2)
C16 C17 C18 C13 0.1(3)
C16 C17 C18 C22 -174.5(2)
C14 C13 C18 C17 -2.2(4)
O5 C13 C18 C17 -175.5(2)
C14 C13 C18 C22 172.2(2)
O5 C13 C18 C22 -1.1(3)
C15 C14 C19 C21 64.3(3)
C13 C14 C19 C21 -120.3(3)
C15 C14 C19 C20 -59.6(3)
C13 C14 C19 C20 115.8(3)
C17 C18 C22 C23 -55.5(3)
C13 C18 C22 C23 130.1(3)
C17 C18 C22 C24 69.2(3)
C13 C18 C22 C24 -105.2(3)
